data_1506350
loop_
_publ_author_name
'Belicchi-Ferrari, Marisa'
'Bisceglie, Franco'
'Casoli, Claudio'
'Durot, St\'ephanie'
'Morgenstern-Badarau, Ir\`ene'
'Pelosi, Giorgio'
'Pilotti, Elisabetta'
'Pinelli, Silvana'
'Tarasconi, Pieralberto'

_publ_section_title
;
 Copper(II) and cobalt(III) pyridoxal thiosemicarbazone complexes with
 nitroprusside as counterion: syntheses, electronic properties, and
 antileukemic activity.
;
_journal_issue 5
_journal_name_full 'Journal of medicinal chemistry'
_journal_page_first 1671
_journal_page_last 1675
_journal_paper_doi 10.1021/jm049529n
_journal_volume 48
_journal_year 2005
_chemical_formula_sum 'C23 H34 Cu2 Fe N14 O11 S2'
_chemical_formula_weight 929.67
_chemical_melting_point_gt 300
_chemical_name_systematic ' catena-\m N-nitroprussido-bis(pyridoxalthiosemicarbazonato)copper(II) hexahydrate'
_space_group_IT_number 14
_symmetry_cell_setting monoclinic
_symmetry_space_group_name_Hall '-P 2yn'
_symmetry_space_group_name_H-M 'P 1 21/n 1'
_cell_angle_alpha 90.00(0)
_cell_angle_beta 93.37(2)
_cell_angle_gamma 90.00(0)
_cell_formula_units_Z 2.00
_cell_length_a 13.946(4)
_cell_length_b 7.163(1)
_cell_length_c 18.389(5)
_cell_volume 1833.8(8)
_diffrn_radiation_type MoKalpha
_diffrn_radiation_wavelength 0.71069
_exptl_absorpt_coefficient_mu 1.727
_exptl_crystal_colour brown
_exptl_crystal_density_diffrn 1.684
_exptl_crystal_description ' prism'
_exptl_crystal_F_000 948.0
_refine_ls_goodness_of_fit_all 0.89
_refine_ls_number_parameters 289
_refine_ls_number_reflns 5329
_refine_ls_R_factor_all 0.0498
_refine_ls_wR_factor_all 01474
_cod_data_source_file jm049529nsi20040616_115222.cif
_cod_data_source_block (5)
_cod_depositor_comments
;
The following automatic conversions were performed:

'_chemical_melting_point' tag was changed to
'_chemical_melting_point_gt' since the value was specified 'more
than' ('>') a certain temperature. The value '> 300' was changed to
'300' - it should be numeric and without a unit designator.

Automatic conversion script
Id: cif_fix_values 1715 2011-07-08 13:25:40Z adriana 
;
_cod_original_sg_symbol_H-M ' P 21/n            '
_cod_original_formula_sum 'C23 H34 N14 O11 Fe1 Cu2 S2 '
_cod_database_code 1506350

loop_
_symmetry_equiv_pos_as_xyz
x,y,z
-x,-y,-z
-x+1/2,y+1/2,-z+1/2
x+1/2,-y+1/2,z+1/2

loop_
_atom_site_label
_atom_site_fract_x
_atom_site_fract_y
_atom_site_fract_z
_atom_site_U_iso_or_equiv
_atom_site_adp_type
_atom_site_type_symbol
_atom_site_calc_flag
Cu1 0.68450(2) 0.25659(6) 0.07159(2) 0.0256(1) Uani Cu .
Fe2 1.00000(0) 0.00000(0) 0.00000(0) 0.0595(4) Uani Fe calc
S1 0.72192(6) 0.3431(2) 0.18733(5) 0.0421(3) Uani S .
O1 0.6479(1) 0.1609(3) -0.0239(1) 0.0317(7) Uani O .
O2 0.7060(2) 0.5451(4) 0.0117(2) 0.0379(8) Uani O .
O1W 0.4846(3) 0.0452(8) 0.6829(2) 0.1097(21) Uani O .
O2W 0.3328(3) 0.4546(8) 0.2013(2) 0.0797(17) Uani O .
O3W 0.1762(3) 0.5057(8) 0.1108(3) 0.1206(23) Uani O .
N1 0.5893(3) 0.4469(7) 0.2754(2) 0.0574(15) Uani N .
N2 0.5284(2) 0.3593(4) 0.1629(2) 0.0345(10) Uani N .
N3 0.5503(2) 0.3001(4) 0.0939(1) 0.0257(7) Uani N .
N4 0.4768(2) 0.1267(4) -0.1708(2) 0.0349(10) Uani N .
N5 0.8164(2) 0.1686(4) 0.0563(2) 0.0338(9) Uani N .
N6 1.0666(3) 0.3782(6) -0.0394(2) 0.0607(14) Uani N .
N7 1.1077(3) 0.0311(7) 0.1486(2) 0.0689(16) Uani N .
C1 0.6044(2) 0.3839(5) 0.2076(2) 0.0345(10) Uani C .
C2 0.4764(2) 0.2821(5) 0.0486(2) 0.0262(9) Uani C .
C3 0.4787(2) 0.2285(4) -0.0272(2) 0.0238(8) Uani C .
C4 0.3916(2) 0.2266(4) -0.0710(2) 0.0268(9) Uani C .
C5 0.3930(2) 0.1760(5) -0.1424(2) 0.0337(11) Uani C .
C6 0.5607(2) 0.1207(5) -0.1333(2) 0.0316(9) Uani C .
C7 0.5650(2) 0.1735(5) -0.0580(2) 0.0254(9) Uani C .
C8 0.6479(4) 0.0616(9) -0.1693(3) 0.0485(16) Uani C .
C9 0.7052(2) 0.7307(5) 0.0407(2) 0.0342(11) Uani C .
C10 0.8861(2) 0.1078(6) 0.0374(2) 0.0329(10) Uani C .
C11 1.0411(2) 0.2342(6) -0.0242(2) 0.0392(13) Uani C .
C12 1.0682(2) 0.0198(6) 0.0939(2) 0.0436(13) Uani C .
H1 0.5368(36) 0.4845(67) 0.2814(26) 0.063(15) Uiso H .
H2 0.6500(54) 0.4842(96) 0.2998(39) 0.139(27) Uiso H .
H3 0.4174(27) 0.3059(52) 0.0688(20) 0.040(10) Uiso H .
H4 0.3406(27) 0.1777(56) -0.1669(21) 0.040(11) Uiso H .
H5 0.4728(25) 0.0949(53) -0.2122(20) 0.0302(99) Uiso H .
H6 0.6369(45) 0.0193(89) -0.1988(35) 0.090(26) Uiso H .
H7 0.6658(40) -0.0384(87) -0.1452(32) 0.094(22) Uiso H .
H8 0.6899(42) 0.1469(90) -0.1702(31) 0.095(21) Uiso H .
H9 0.7553(24) 0.7360(44) 0.0762(19) 0.0249(88) Uiso H .
H10 0.7239(26) 0.8237(56) 0.0012(21) 0.040(10) Uiso H .
H11 0.7555(38) 0.5292(78) -0.0062(31) 0.088(20) Uiso H .
H222 0.3668(41) 0.4471(99) 0.1892(36) 0.074(25) Uiso H .

loop_
_atom_site_aniso_label
_atom_site_aniso_U_11
_atom_site_aniso_U_22
_atom_site_aniso_U_33
_atom_site_aniso_U_23
_atom_site_aniso_U_13
_atom_site_aniso_U_12
Cu1 0.0182(2) 0.0328(2) 0.0256(2) -0.0037(2) 0.0001(1) 0.0038(2)
Fe2 0.0223(3) 0.1321(9) 0.0246(4) 0.0061(5) 0.0045(3) 0.0306(4)
S1 0.0279(4) 0.0685(7) 0.0292(4) -0.0093(5) -0.0053(3) 0.0105(4)
O1 0.0215(10) 0.0416(14) 0.0321(12) -0.0086(11) 0.0011(9) 0.0051(10)
O2 0.0363(14) 0.0314(14) 0.0472(16) 0.0001(12) 0.0112(12) 0.0073(11)
O1W 0.0936(29) 0.1903(51) 0.0443(20) -0.0360(26) -0.0033(19) -0.0117(30)
O2W 0.0506(22) 0.1361(43) 0.0520(22) -0.0192(23) -0.0003(18) 0.0198(25)
O3W 0.0878(30) 0.1897(54) 0.0814(29) -0.0046(32) -0.0206(23) -0.0043(31)
N1 0.0368(19) 0.1021(34) 0.0334(18) -0.0218(20) 0.0029(15) 0.0035(21)
N2 0.0254(13) 0.0512(20) 0.0272(14) -0.0066(14) 0.0044(11) -0.0010(13)
N3 0.0228(12) 0.0303(14) 0.0242(13) -0.0027(11) 0.0035(10) 0.0003(10)
N4 0.0410(16) 0.0382(18) 0.0250(15) -0.0052(14) -0.0035(12) -0.0033(13)
N5 0.0218(12) 0.0423(17) 0.0371(16) -0.0066(14) 0.0000(11) 0.0050(12)
N6 0.0448(20) 0.0609(25) 0.0776(27) 0.0224(22) 0.0140(18) 0.0026(18)
N7 0.0446(20) 0.1218(39) 0.0404(20) 0.0005(23) 0.0023(16) -0.0031(22)
C1 0.0281(16) 0.0484(22) 0.0272(16) -0.0019(16) 0.0030(13) 0.0016(15)
C2 0.0188(13) 0.0331(19) 0.0270(15) -0.0001(13) 0.0030(11) 0.0015(12)
C3 0.0232(14) 0.0219(16) 0.0258(15) 0.0001(12) -0.0014(11) -0.0004(11)
C4 0.0246(14) 0.0248(17) 0.0305(16) -0.0002(13) -0.0026(12) 0.0001(12)
C5 0.0288(16) 0.0360(19) 0.0348(18) -0.0012(16) -0.0104(14) -0.0008(15)
C6 0.0332(16) 0.0300(18) 0.0314(17) -0.0031(15) 0.0015(13) 0.0029(14)
C7 0.0270(14) 0.0208(15) 0.0284(16) -0.0028(13) 0.0008(12) -0.0010(12)
C8 0.0423(23) 0.0607(33) 0.0429(25) -0.0151(26) 0.0064(19) 0.0010(22)
C9 0.0227(15) 0.0376(21) 0.0416(20) -0.0012(17) -0.0042(14) 0.0010(14)
C10 0.0216(14) 0.0515(22) 0.0255(16) 0.0041(16) 0.0014(12) 0.0061(14)
C11 0.0217(15) 0.0568(26) 0.0403(20) 0.0186(19) 0.0120(14) 0.0092(16)
C12 0.0267(16) 0.0742(30) 0.0306(18) 0.0110(19) 0.0068(14) 0.0089(17)

loop_
_atom_type_symbol
_atom_type_number_in_cell
_atom_type_description
_atom_type_scat_dispersion_real
_atom_type_scat_dispersion_imag
_atom_type_scat_source
Cu 2 'Copper      ' 0.3201 1.2651 'Int. Tab. C, 4.2.6.8, 6.1.1.4'
Fe 2 'Iron        ' 0.3463 0.8444 'Int. Tab. C, 4.2.6.8, 6.1.1.4'
'S ' 2 'Sulphur     ' 0.1246 0.1234 'Int. Tab. C, 4.2.6.8, 6.1.1.4'
'O ' 10 'Oxygen      ' 0.0106 0.0060 'Int. Tab. C, 4.2.6.8, 6.1.1.4'
'N ' 14 'Nitrogen    ' 0.0061 0.0033 'Int. Tab. C, 4.2.6.8, 6.1.1.4'
'C ' 24 'Carbon      ' 0.0033 0.0016 'Int. Tab. C, 4.2.6.8, 6.1.1.4'
'H ' 24 'Hydrogen    ' 0.0000 0.0000 'Int. Tab. C, 4.2.6.8, 6.1.1.4'

loop_
_geom_angle_atom_site_label_1
_geom_angle_atom_site_label_2
_geom_angle_atom_site_label_3
_geom_angle
_geom_angle_publ_flag
S1 Cu1 O1 174.6(1) no
S1 Cu1 O2 99.8(1) no
S1 Cu1 N3 86.0(1) no
S1 Cu1 N5 93.2(1) no
O1 Cu1 O2 85.4(1) no
O1 Cu1 N3 92.4(1) no
O1 Cu1 N5 87.5(1) no
O2 Cu1 N3 96.1(1) no
O2 Cu1 N5 93.9(1) no
N3 Cu1 N5 169.9(1) no
C10 Fe2 C11 89.8(2) no
C10 Fe2 C12 91.4(1) no
C11 Fe2 C12 90.3(2) no
Cu1 S1 C1 94.6(1) no
Cu1 O1 C7 127.1(2) no
Cu1 O2 C9 129.2(2) no
Cu1 O2 H11 102(4) no
C9 O2 H11 108(4) no
C1 N1 H1 116(3) no
C1 N1 H2 110(4) no
H1 N1 H2 129(6) no
N3 N2 C1 113.6(3) no
Cu1 N3 N2 120.1(2) no
Cu1 N3 C2 125.7(2) no
N2 N3 C2 114.2(3) no
C5 N4 C6 124.4(3) no
C5 N4 H5 116(3) no
C6 N4 H5 120(3) no
Cu1 N5 C10 169.2(3) no
S1 C1 N1 117.1(3) no
S1 C1 N2 125.6(3) no
N1 C1 N2 117.3(3) no
N3 C2 C3 125.8(3) no
N3 C2 H3 114(2) no
C3 C2 H3 120(2) no
C2 C3 C4 118.9(3) no
C2 C3 C7 121.7(3) no
C4 C3 C7 119.3(3) no
C3 C4 C5 119.3(3) no
N4 C5 C4 120.1(3) no
N4 C5 H4 123(3) no
C4 C5 H4 117(3) no
N4 C6 C7 118.7(3) no
N4 C6 C8 120.1(3) no
C7 C6 C8 121.2(3) no
O1 C7 C3 125.8(3) no
O1 C7 C6 116.0(3) no
C3 C7 C6 118.1(3) no
C6 C8 H6 111(6) no
C6 C8 H7 103(4) no
C6 C8 H8 113(4) no
H6 C8 H7 95(7) no
H6 C8 H8 118(7) no
H7 C8 H8 115(6) no
O2 C9 H9 106(2) no
O2 C9 H10 109(2) no
H9 C9 H10 105(3) no
Fe2 C10 N5 176.6(3) no
Fe2 C11 N6 179.7(4) no
Fe2 C12 N7 179.9(4) no

loop_
_geom_bond_atom_site_label_1
_geom_bond_atom_site_label_2
_geom_bond_distance
_geom_bond_publ_flag
Cu1 S1 2.249(1) no
Cu1 O1 1.925(2) no
Cu1 O2 2.369(3) no
Cu1 N3 1.965(3) no
Cu1 N5 1.980(3) no
Fe2 C10 1.929(3) no
Fe2 C11 1.836(4) no
Fe2 C12 1.927(4) no
S1 C1 1.727(3) no
O1 C7 1.286(4) no
O2 C9 1.433(5) no
O2 H11 0.79(5) no
O2W H222 0.54(6) no
N1 C1 1.354(5) no
N1 H1 0.79(5) no
N1 H2 0.97(7) no
N2 N3 1.388(4) no
N2 C1 1.314(4) no
N3 C2 1.292(4) no
N4 C5 1.355(5) no
N4 C6 1.323(4) no
N4 H5 0.79(3) no
N5 C10 1.139(4) no
N6 C11 1.131(6) no
N7 C12 1.121(5) no
C2 C3 1.448(4) no
C2 H3 0.94(3) no
C3 C4 1.418(4) no
C3 C7 1.416(4) no
C4 C5 1.364(5) no
C5 H4 0.84(3) no
C6 C7 1.433(5) no
C6 C8 1.481(6) no
C8 H6 0.63(6) no
C8 H7 0.87(6) no
C8 H8 0.85(6) no
C9 H9 0.93(3) no
C9 H10 1.03(4) no

loop_
_geom_hbond_atom_site_label_D
_geom_hbond_atom_site_label_H
_geom_hbond_atom_site_label_A
_geom_hbond_distance_DH
_geom_hbond_distance_HA
_geom_hbond_distance_DA
_geom_hbond_angle_DHA
_geom_hbond_site_symmetry_A
O2 H11 N5 0.79(6) 2.93(6) 3.189(4) 102(4) 1_555
O2W H222 N2 0.54(6) 2.42(6) 2.938(5) 165(8) 1_555
N1 H2 N5 0.97(7) 2.97(7) 3.654(5) 128(5) 3_655
N1 H1 N7 0.79(5) 2.48(5) 3.211(6) 155(5) 3_655
O2 H11 O3W 0.79(6) 2.21(6) 2.889(6) 144(5) 2_665
N4 H5 O1W 0.79(4) 1.98(4) 2.761(5) 169(4) 1_554
O2 H11 N6 0.79(6) 2.66(5) 3.229(4) 131(5) 2_765

loop_
_geom_torsion_atom_site_label_1
_geom_torsion_atom_site_label_2
_geom_torsion_atom_site_label_3
_geom_torsion_atom_site_label_4
_geom_torsion
_geom_torsion_publ_flag
O1 Cu1 S1 C1 -73.3(8) no
O2 Cu1 S1 C1 95.1(1) no
N3 Cu1 S1 C1 -0.5(1) no
N5 Cu1 S1 C1 -170.4(2) no
S1 Cu1 O1 C7 86.1(8) no
O2 Cu1 O1 C7 -82.4(3) no
N3 Cu1 O1 C7 13.6(3) no
N5 Cu1 O1 C7 -176.5(3) no
S1 Cu1 O2 C9 -21.5(3) no
S1 Cu1 O2 H11 104(4) no
O1 Cu1 O2 C9 157.4(3) no
O1 Cu1 O2 H11 -76(4) no
N3 Cu1 O2 C9 65.4(3) no
N3 Cu1 O2 H11 -168(4) no
N5 Cu1 O2 C9 -115.5(3) no
N5 Cu1 O2 H11 10(4) no
S1 Cu1 N3 N2 -0.3(2) no
S1 Cu1 N3 C2 178.3(3) no
O1 Cu1 N3 N2 174.6(2) no
O1 Cu1 N3 C2 -6.8(3) no
O2 Cu1 N3 N2 -99.8(2) no
O2 Cu1 N3 C2 78.8(3) no
N5 Cu1 N3 N2 85.5(7) no
N5 Cu1 N3 C2 -95.9(7) no
S1 Cu1 N5 C10 173(2) no
O1 Cu1 N5 C10 -1(2) no
O2 Cu1 N5 C10 -86(2) no
N3 Cu1 N5 C10 88(2) no
C11 Fe2 C10 N5 103(5) no
C12 Fe2 C10 N5 -166(5) no
C10 Fe2 C11 N6 -142(*) no
C12 Fe2 C11 N6 126(*) no
Cu1 S1 C1 N1 -178.4(3) no
Cu1 S1 C1 N2 1.4(3) no
Cu1 O1 C7 C3 -13.0(5) no
Cu1 O1 C7 C6 169.2(2) no
Cu1 O2 C9 H9 61(2) no
Cu1 O2 C9 H10 174(2) no
H11 O2 C9 H9 -61(5) no
H11 O2 C9 H10 51(5) no
H1 N1 C1 S1 168(4) no
H1 N1 C1 N2 -11(4) no
H2 N1 C1 S1 12(5) no
H2 N1 C1 N2 -167(5) no
C1 N2 N3 Cu1 1.2(4) no
C1 N2 N3 C2 -177.6(3) no
N3 N2 C1 S1 -1.8(4) no
N3 N2 C1 N1 178.1(3) no
Cu1 N3 C2 C3 -0.7(5) no
Cu1 N3 C2 H3 179(3) no
N2 N3 C2 C3 177.9(3) no
N2 N3 C2 H3 -2(3) no
C6 N4 C5 C4 1.1(5) no
C6 N4 C5 H4 -178(3) no
H5 N4 C5 C4 178(3) no
H5 N4 C5 H4 -2(4) no
C5 N4 C6 C7 -1.6(5) no
C5 N4 C6 C8 178.9(4) no
H5 N4 C6 C7 -177(3) no
H5 N4 C6 C8 2(3) no
Cu1 N5 C10 Fe2 0(6) no
N3 C2 C3 C4 -175.9(3) no
N3 C2 C3 C7 5.7(5) no
H3 C2 C3 C4 5(3) no
H3 C2 C3 C7 -173(3) no
C2 C3 C4 C5 -179.9(3) no
C7 C3 C4 C5 -1.5(5) no
C2 C3 C7 O1 1.6(5) no
C2 C3 C7 C6 179.3(3) no
C4 C3 C7 O1 -176.8(3) no
C4 C3 C7 C6 0.9(4) no
C3 C4 C5 N4 0.5(5) no
C3 C4 C5 H4 -178(3) no
N4 C6 C7 O1 178.5(3) no
N4 C6 C7 C3 0.5(5) no
C8 C6 C7 O1 -2.0(5) no
C8 C6 C7 C3 -180.0(4) no
N4 C6 C8 H6 -16(6) no
N4 C6 C8 H7 -117(4) no
N4 C6 C8 H8 117(4) no
C7 C6 C8 H6 163(6) no
C7 C6 C8 H7 62(4) no
C7 C6 C8 H8 -61(4) no
